data_7131798
loop_
_publ_author_name
'Singh, Akash'
'Crace, Ethan'
'Xie, Yi'
'Mitzi, David B.'

_publ_section_title
;
 A two-dimensional lead-free hybrid perovskite semiconductor with reduced
 melting temperature.
;
_journal_issue 53
_journal_name_full 'Chemical communications (Cambridge, England)'
_journal_page_first 8302
_journal_page_last 8305
_journal_paper_doi 10.1039/d3cc01788e
_journal_volume 59
_journal_year 2023
_chemical_formula_moiety 'I4 Sn, 2(C7 H18 N)'
_chemical_formula_sum 'C14 H36 I4 N2 Sn'
_chemical_formula_weight 858.74
_chemical_name_systematic 'catena-[bis(heptan-2-ammonium) bis(mu-iodo)-diiodo-tin]'
_chemical_properties_physical Air-sensitive,Moisture-sensitive,Oxygen-sensitive
_space_group_crystal_system orthorhombic
_space_group_IT_number 61
_space_group_name_Hall '-P 2ac 2ab'
_space_group_name_H-M_alt 'P b c a'
_atom_sites_solution_hydrogens geom
_atom_sites_solution_primary dual
_audit_creation_date 2023-01-10
_audit_creation_method
;
Olex2 1.5
(compiled 2022.04.07 svn.rca3783a0 for OlexSys, GUI svn.r6498)
;
_audit_update_record
;
2023-04-10 deposited with the CCDC.	2023-06-09 downloaded from the CCDC.
;
_cell_angle_alpha 90
_cell_angle_beta 90
_cell_angle_gamma 90
_cell_formula_units_Z 4
_cell_length_a 9.2171(4)
_cell_length_b 8.5923(4)
_cell_length_c 34.0460(18)
_cell_measurement_reflns_used 5429
_cell_measurement_temperature 299.97(10)
_cell_measurement_theta_max 27.4740
_cell_measurement_theta_min 2.4000
_cell_volume 2696.3(2)
_computing_cell_refinement 'CrysAlisPro 1.171.41.95a (Rigaku OD, 2021)'
_computing_data_collection 'CrysAlisPro 1.171.41.95a (Rigaku OD, 2021)'
_computing_data_reduction 'CrysAlisPro 1.171.41.95a (Rigaku OD, 2021)'
_computing_molecular_graphics 'Olex2 1.5 (Dolomanov et al., 2009)'
_computing_publication_material 'Olex2 1.5 (Dolomanov et al., 2009)'
_computing_structure_refinement 'XL  (Sheldrick, 2008)'
_computing_structure_solution 'SHELXT 2014/5 (Sheldrick, 2014)'
_diffrn_ambient_environment air
_diffrn_ambient_temperature 299.97(10)
_diffrn_detector 'Hybrid Pixel Array Detector'
_diffrn_detector_area_resol_mean 10.0000
_diffrn_detector_type HyPix
_diffrn_measured_fraction_theta_full 1.000
_diffrn_measured_fraction_theta_max 1.000
_diffrn_measurement_details
;
List of Runs (angles in degrees, time in seconds):

  # Type    Start    End  Width  t~exp~   \w     \q     \k     \f   Frames
#--------------------------------------------------------------------------
  1  \w     -9.00  70.20   0.80  102.54    --    4.40  11.00 -20.00   99
  2  \w    -23.00  27.40   0.80  102.54    --   -5.65 -99.00 -60.00   63
  3  \w    -69.00  19.00   0.80  102.54    --    4.40 -11.00 166.00  110
  4  \w    -28.00  66.40   0.80  102.54    --   -5.65  77.00 -30.00  118
;
_diffrn_measurement_device 'four-circle diffractometer'
_diffrn_measurement_device_type 'XtaLAB Synergy, Single source at offset/far, HyPix'
_diffrn_measurement_method '\w scans'
_diffrn_orient_matrix_type 'CrysAlisPro convention (1999,Acta A55,543-557)'
_diffrn_orient_matrix_UB_11 0.0102617000
_diffrn_orient_matrix_UB_12 0.0041197000
_diffrn_orient_matrix_UB_13 0.0206232000
_diffrn_orient_matrix_UB_21 0.0754237000
_diffrn_orient_matrix_UB_22 0.0117787000
_diffrn_orient_matrix_UB_23 -0.0029018000
_diffrn_orient_matrix_UB_31 -0.0113736000
_diffrn_orient_matrix_UB_32 0.0815838000
_diffrn_orient_matrix_UB_33 -0.0006301000
_diffrn_radiation_monochromator mirror
_diffrn_radiation_probe x-ray
_diffrn_radiation_type 'Mo K\a'
_diffrn_radiation_wavelength 0.71073
_diffrn_reflns_av_R_equivalents 0.0741
_diffrn_reflns_av_unetI/netI 0.0353
_diffrn_reflns_Laue_measured_fraction_full 1.000
_diffrn_reflns_Laue_measured_fraction_max 1.000
_diffrn_reflns_limit_h_max 11
_diffrn_reflns_limit_h_min -10
_diffrn_reflns_limit_k_max 9
_diffrn_reflns_limit_k_min -10
_diffrn_reflns_limit_l_max 42
_diffrn_reflns_limit_l_min -42
_diffrn_reflns_number 25770
_diffrn_reflns_point_group_measured_fraction_full 1.000
_diffrn_reflns_point_group_measured_fraction_max 1.000
_diffrn_reflns_theta_full 25.242
_diffrn_reflns_theta_max 26.369
_diffrn_reflns_theta_min 2.393
_diffrn_source 'micro-focus sealed X-ray tube'
_diffrn_source_type 'PhotonJet (Mo) X-ray Source'
_exptl_absorpt_coefficient_mu 5.526
_exptl_absorpt_correction_T_max 1.000
_exptl_absorpt_correction_T_min 0.727
_exptl_absorpt_correction_type gaussian
_exptl_absorpt_process_details
;
CrysAlisPro 1.171.41.95a (Rigaku Oxford Diffraction, 2021)
Numerical absorption correction based on gaussian integration over
a multifaceted crystal model
Empirical absorption correction using spherical harmonics,
implemented in SCALE3 ABSPACK scaling algorithm.
;
_exptl_crystal_colour 'clear dark red'
_exptl_crystal_colour_lustre clear
_exptl_crystal_colour_modifier dark
_exptl_crystal_colour_primary red
_exptl_crystal_density_diffrn 2.115
_exptl_crystal_description plate
_exptl_crystal_F_000 1584
_exptl_crystal_preparation
'Crystals were grown by slow cooling tin (II) iodide and racemic 2-aminoheptane in hydroiodic acid with hypophosphorous acid as stabilizer. Samples were left sealed until use.'
_exptl_crystal_recrystallization_method 'See preparation details.'
_exptl_crystal_size_max 0.293
_exptl_crystal_size_mid 0.084
_exptl_crystal_size_min 0.009
_refine_diff_density_max 1.258
_refine_diff_density_min -0.856
_refine_diff_density_rms 0.169
_refine_ls_extinction_method none
_refine_ls_goodness_of_fit_ref 1.357
_refine_ls_hydrogen_treatment constr
_refine_ls_matrix_type full
_refine_ls_number_parameters 100
_refine_ls_number_reflns 2766
_refine_ls_number_restraints 58
_refine_ls_restrained_S_all 1.347
_refine_ls_R_factor_all 0.1090
_refine_ls_R_factor_gt 0.0843
_refine_ls_shift/su_max 0.000
_refine_ls_shift/su_mean 0.000
_refine_ls_structure_factor_coef Fsqd
_refine_ls_weighting_details 'w=1/[\s^2^(Fo^2^)+(0.0100P)^2^+54.5525P] where P=(Fo^2^+2Fc^2^)/3'
_refine_ls_weighting_scheme calc
_refine_ls_wR_factor_gt 0.1523
_refine_ls_wR_factor_ref 0.1583
_reflns_Friedel_coverage 0.000
_reflns_number_gt 2073
_reflns_number_total 2766
_reflns_threshold_expression 'I > 2\s(I)'
_cod_data_source_file d3cc01788e2.cif
_cod_data_source_block ortho_300k_103s_0p8
_cod_database_code 7131798
_shelx_shelxl_version_number 2018/3
_chemical_oxdiff_formula 'C14 N2 Sn1 I4'
_shelx_space_group_comment
;
The symmetry employed for this shelxl refinement is uniquely defined
by the following loop, which should always be used as a source of
symmetry information in preference to the above space-group names.
They are only intended as comments.
;
_shelx_estimated_absorpt_t_max 0.952
_shelx_estimated_absorpt_t_min 0.294
_olex2_refinement_description
;
1. Restrained distances
 C9-C1 = C5-C1
 1.54 with sigma of 0.02
2. Rigid bond restraints
 C1, N004, C005, C006, C007, C6, C5, C9
 with sigma for 1-2 distances of 0.01 and sigma for 1-3 distances of 0.01
3. Uiso/Uaniso restraints and constraints
N004 \\sim C005 \\sim C006 \\sim C007 \\sim C6 \\sim C5 \\sim C1 \\sim C9:
within 2A with sigma of 0.04 and sigma for terminal atoms of 0.08 within 2A
4.a Ternary CH refined with riding coordinates:
 C005(H005)
4.b Secondary CH2 refined with riding coordinates:
 C007(H00G,H00H), C5(H5A,H5B), C6(H6A,H6B), C1(H1A,H1B)
4.c Idealised Me refined as rotating group:
 N004(H00A,H00B,H00C), C006(H00D,H00E,H00F), C9(H9A,H9B,H9C)
;
_olex2_exptl_crystal_mounting_method
'Samples, still in the mother liquor, were opened in air and crystals were coated in paratone oil and transfered to a glass slide. Crystals were mounted on a Mitigen loop using paratone oil and quickly placed under a stream of nitrogen for screening and collection.'
_olex2_submission_special_instructions 'No special instructions were received'
_oxdiff_exptl_absorpt_empirical_details
;
Empirical correction (ABSPACK) includes:
- Absorption correction using spherical harmonics
- Frame scaling
;
_oxdiff_exptl_absorpt_empirical_full_max 1.223
_oxdiff_exptl_absorpt_empirical_full_min 0.851

loop_
_space_group_symop_operation_xyz
'x, y, z'
'-x+1/2, -y, z+1/2'
'-x, y+1/2, -z+1/2'
'x+1/2, -y+1/2, -z'
'-x, -y, -z'
'x-1/2, y, -z-1/2'
'x, -y-1/2, z-1/2'
'-x-1/2, y-1/2, z'

loop_
_atom_site_label
_atom_site_type_symbol
_atom_site_fract_x
_atom_site_fract_y
_atom_site_fract_z
_atom_site_U_iso_or_equiv
_atom_site_adp_type
_atom_site_occupancy
_atom_site_site_symmetry_order
_atom_site_calc_flag
_atom_site_refinement_flags_posn
_atom_site_refinement_flags_adp
_atom_site_refinement_flags_occupancy
_atom_site_disorder_assembly
_atom_site_disorder_group
Sn00 Sn 0.500000 0.000000 0.500000 0.0503(4) Uani 1 2 d S . P . .
I002 I 0.30152(11) 0.30568(12) 0.50207(3) 0.0601(3) Uani 1 1 d . . . . .
I003 I 0.52646(12) 0.00948(15) 0.59241(3) 0.0672(4) Uani 1 1 d . . . . .
N004 N 0.5921(16) 0.4197(18) 0.5768(4) 0.077(4) Uani 1 1 d . U . . .
H00A H 0.559050 0.458034 0.554223 0.093 Uiso 1 1 calc R U . . .
H00B H 0.556066 0.324763 0.580498 0.093 Uiso 1 1 calc R U . . .
H00C H 0.688493 0.414857 0.576029 0.093 Uiso 1 1 calc R U . . .
C005 C 0.546(2) 0.523(2) 0.6097(6) 0.083(5) Uani 1 1 d . U . . .
H005 H 0.600412 0.620295 0.606946 0.099 Uiso 1 1 calc R U . . .
C006 C 0.394(2) 0.560(3) 0.6047(7) 0.109(8) Uani 1 1 d . U . . .
H00D H 0.380036 0.613112 0.580177 0.164 Uiso 1 1 calc R U . . .
H00E H 0.362160 0.625207 0.625866 0.164 Uiso 1 1 calc R U . . .
H00F H 0.337924 0.465349 0.604664 0.164 Uiso 1 1 calc R U . . .
C007 C 0.587(2) 0.454(3) 0.6485(6) 0.098(6) Uani 1 1 d . U . . .
H00G H 0.524384 0.365498 0.653448 0.117 Uiso 1 1 calc R U . . .
H00H H 0.685669 0.413969 0.646420 0.117 Uiso 1 1 calc R U . . .
C5 C 0.629(3) 0.472(4) 0.7193(7) 0.147(9) Uani 1 1 d D U . . .
H5A H 0.573806 0.376339 0.722360 0.176 Uiso 1 1 calc R U . . .
H5B H 0.730593 0.444971 0.717349 0.176 Uiso 1 1 calc R U . . .
C6 C 0.581(3) 0.554(3) 0.6818(7) 0.130(8) Uani 1 1 d . U . . .
H6A H 0.482559 0.591411 0.685066 0.156 Uiso 1 1 calc R U . . .
H6B H 0.643203 0.643348 0.677365 0.156 Uiso 1 1 calc R U . . .
C9 C 0.636(4) 0.496(4) 0.7931(7) 0.190(15) Uani 1 1 d D U . . .
H9A H 0.620975 0.385604 0.790473 0.285 Uiso 1 1 calc R U . . .
H9B H 0.572877 0.536175 0.812982 0.285 Uiso 1 1 calc R U . . .
H9C H 0.735343 0.514695 0.800481 0.285 Uiso 1 1 calc R U . . .
C1 C 0.605(4) 0.575(4) 0.7545(7) 0.188(12) Uani 1 1 d D U . . .
H1A H 0.666584 0.665635 0.752215 0.226 Uiso 1 1 calc R U . . .
H1B H 0.505024 0.609931 0.754596 0.226 Uiso 1 1 calc R U . . .

loop_
_atom_site_aniso_label
_atom_site_aniso_U_11
_atom_site_aniso_U_22
_atom_site_aniso_U_33
_atom_site_aniso_U_23
_atom_site_aniso_U_13
_atom_site_aniso_U_12
Sn00 0.0432(7) 0.0479(8) 0.0597(9) -0.0028(8) 0.0018(6) -0.0003(6)
I002 0.0589(6) 0.0538(6) 0.0678(7) -0.0013(6) -0.0066(5) 0.0099(5)
I003 0.0613(6) 0.0762(8) 0.0641(7) 0.0011(7) 0.0056(5) -0.0081(6)
N004 0.073(9) 0.088(11) 0.071(8) 0.011(7) 0.004(8) 0.003(8)
C005 0.078(10) 0.085(13) 0.084(9) 0.006(9) -0.005(10) 0.027(11)
C006 0.078(11) 0.14(2) 0.109(17) -0.039(15) -0.011(11) 0.025(12)
C007 0.092(12) 0.126(17) 0.075(8) 0.010(9) 0.007(10) 0.005(12)
C5 0.141(18) 0.21(3) 0.085(10) -0.005(14) -0.013(15) -0.005(19)
C6 0.134(17) 0.16(2) 0.095(10) -0.011(11) -0.011(15) 0.001(17)
C9 0.21(3) 0.27(4) 0.087(11) -0.02(2) 0.00(2) -0.04(3)
C1 0.20(3) 0.26(3) 0.101(11) -0.023(17) 0.00(2) 0.01(3)

loop_
_atom_type_symbol
_atom_type_description
_atom_type_scat_dispersion_real
_atom_type_scat_dispersion_imag
_atom_type_scat_source
C C 0.0033 0.0016 'International Tables Vol C Tables 4.2.6.8 and 6.1.1.4'
H H 0.0000 0.0000 'International Tables Vol C Tables 4.2.6.8 and 6.1.1.4'
I I -0.4742 1.8119 'International Tables Vol C Tables 4.2.6.8 and 6.1.1.4'
N N 0.0061 0.0033 'International Tables Vol C Tables 4.2.6.8 and 6.1.1.4'
Sn Sn -0.6537 1.4246 'International Tables Vol C Tables 4.2.6.8 and 6.1.1.4'

loop_
_exptl_crystal_face_index_h
_exptl_crystal_face_index_k
_exptl_crystal_face_index_l
_exptl_crystal_face_perp_dist
-2 12 -2 0.1094
13 0 5 0.0299
-12 -3 -4 0.0430
-9 -9 -3 0.1057
-11 6 -5 0.0649
1 0 -48 0.0010
-1 0 48 0.0084

loop_
_geom_angle_atom_site_label_1
_geom_angle_atom_site_label_2
_geom_angle_atom_site_label_3
_geom_angle
_geom_angle_site_symmetry_1
_geom_angle_site_symmetry_3
_geom_angle_publ_flag
I002 Sn00 I002 180.00(4) 5_656 . ?
I003 Sn00 I002 89.94(3) . 5_656 ?
I003 Sn00 I002 90.06(3) . . ?
I003 Sn00 I002 89.94(3) 5_656 . ?
I003 Sn00 I002 90.06(3) 5_656 5_656 ?
I003 Sn00 I003 180.0 5_656 . ?
Sn00 I002 Sn00 113.03(2) . 4_566 ?
H00A N004 H00B 109.5 . . ?
H00A N004 H00C 109.5 . . ?
H00B N004 H00C 109.5 . . ?
C005 N004 H00A 109.5 . . ?
C005 N004 H00B 109.5 . . ?
C005 N004 H00C 109.5 . . ?
N004 C005 H005 107.1 . . ?
N004 C005 C007 111.0(16) . . ?
C006 C005 N004 108.5(17) . . ?
C006 C005 H005 107.1 . . ?
C006 C005 C007 115.8(19) . . ?
C007 C005 H005 107.1 . . ?
C005 C006 H00D 109.5 . . ?
C005 C006 H00E 109.5 . . ?
C005 C006 H00F 109.5 . . ?
H00D C006 H00E 109.5 . . ?
H00D C006 H00F 109.5 . . ?
H00E C006 H00F 109.5 . . ?
C005 C007 H00G 108.1 . . ?
C005 C007 H00H 108.1 . . ?
H00G C007 H00H 107.3 . . ?
C6 C007 C005 117(2) . . ?
C6 C007 H00G 108.1 . . ?
C6 C007 H00H 108.1 . . ?
H5A C5 H5B 108.1 . . ?
C6 C5 H5A 109.5 . . ?
C6 C5 H5B 109.5 . . ?
C1 C5 H5A 109.5 . . ?
C1 C5 H5B 109.5 . . ?
C1 C5 C6 111(2) . . ?
C007 C6 C5 112(2) . . ?
C007 C6 H6A 109.2 . . ?
C007 C6 H6B 109.2 . . ?
C5 C6 H6A 109.2 . . ?
C5 C6 H6B 109.2 . . ?
H6A C6 H6B 107.9 . . ?
H9A C9 H9B 109.5 . . ?
H9A C9 H9C 109.5 . . ?
H9B C9 H9C 109.5 . . ?
C1 C9 H9A 109.5 . . ?
C1 C9 H9B 109.5 . . ?
C1 C9 H9C 109.5 . . ?
C5 C1 H1A 108.8 . . ?
C5 C1 H1B 108.8 . . ?
C9 C1 C5 114(2) . . ?
C9 C1 H1A 108.8 . . ?
C9 C1 H1B 108.8 . . ?
H1A C1 H1B 107.7 . . ?

loop_
_geom_bond_atom_site_label_1
_geom_bond_atom_site_label_2
_geom_bond_distance
_geom_bond_site_symmetry_2
_geom_bond_publ_flag
Sn00 I002 3.2016(10) . ?
Sn00 I002 3.2016(10) 5_656 ?
Sn00 I003 3.1565(12) 5_656 ?
Sn00 I003 3.1566(12) . ?
N004 H00A 0.8900 . ?
N004 H00B 0.8900 . ?
N004 H00C 0.8900 . ?
N004 C005 1.49(2) . ?
C005 H005 0.9800 . ?
C005 C006 1.45(2) . ?
C005 C007 1.50(3) . ?
C006 H00D 0.9600 . ?
C006 H00E 0.9600 . ?
C006 H00F 0.9600 . ?
C007 H00G 0.9700 . ?
C007 H00H 0.9700 . ?
C007 C6 1.43(3) . ?
C5 H5A 0.9700 . ?
C5 H5B 0.9700 . ?
C5 C6 1.52(3) . ?
C5 C1 1.506(18) . ?
C6 H6A 0.9700 . ?
C6 H6B 0.9700 . ?
C9 H9A 0.9600 . ?
C9 H9B 0.9600 . ?
C9 H9C 0.9600 . ?
C9 C1 1.506(18) . ?
C1 H1A 0.9700 . ?
C1 H1B 0.9700 . ?

loop_
_geom_torsion_atom_site_label_1
_geom_torsion_atom_site_label_2
_geom_torsion_atom_site_label_3
_geom_torsion_atom_site_label_4
_geom_torsion
_geom_torsion_site_symmetry_1
_geom_torsion_site_symmetry_2
_geom_torsion_site_symmetry_3
_geom_torsion_site_symmetry_4
_geom_torsion_publ_flag
N004 C005 C007 C6 166(2) . . . . ?
C005 C007 C6 C5 -179(2) . . . . ?
C006 C005 C007 C6 -70(3) . . . . ?
C6 C5 C1 C9 175(3) . . . . ?
C1 C5 C6 C007 -174(3) . . . . ?

loop_
_exptl_oxdiff_crystal_face_indexfrac_h
_exptl_oxdiff_crystal_face_indexfrac_k
_exptl_oxdiff_crystal_face_indexfrac_l
_exptl_oxdiff_crystal_face_x
_exptl_oxdiff_crystal_face_y
_exptl_oxdiff_crystal_face_z
-1.9019 11.9773 -1.8625 -0.0086 0.0030 1.0000
12.9214 0.4270 4.7398 0.2321 0.9659 -0.1151
-12.3961 -3.4562 -4.3499 -0.2312 -0.9630 -0.1382
-8.8258 -8.8630 -2.6827 -0.1824 -0.7623 -0.6210
-11.4371 5.6361 -4.5846 -0.1887 -0.7829 0.5928
1.3060 -0.2976 -47.7368 -0.9723 0.2335 -0.0091
-1.3060 0.2976 47.7368 0.9723 -0.2335 0.0091
